data_7711558
loop_
_publ_author_name
'Zhang, Xiao-Sa'
'Zhao, Hong-Tian'
'Liu, Yu'
'Li, Wenze'
'Luo, Nan'
'Luan, Jian'

_publ_section_title
;
 Ligand-induced synthesis of two Cu-based coordination polymers and
 derived carbon-coated metal oxide heterojunction for enhanced
 photocatalytic degradation
;
_journal_name_full 'Dalton Transactions'
_journal_paper_doi 10.1039/D2DT03023C
_journal_year 2022
_chemical_formula_sum 'C24 H28 Cu N4 O6'
_chemical_formula_weight 532.04
_space_group_IT_number 2
_space_group_name_Hall '-P 1'
_space_group_name_H-M_alt 'P -1'
_symmetry_cell_setting triclinic
_symmetry_space_group_name_H-M 'P -1'
_atom_sites_solution_hydrogens geom
_atom_sites_solution_primary direct
_atom_sites_solution_secondary difmap
_audit_creation_method SHELXL-97
_audit_update_record
;
2022-04-25 deposited with the CCDC.	2022-10-26 downloaded from the CCDC.
;
_cell_angle_alpha 98.044(9)
_cell_angle_beta 98.914(9)
_cell_angle_gamma 100.409(10)
_cell_formula_units_Z 2
_cell_length_a 8.273(3)
_cell_length_b 9.463(3)
_cell_length_c 16.205(5)
_cell_measurement_reflns_used 18462
_cell_measurement_temperature 296(2)
_cell_measurement_theta_max 25.14
_cell_measurement_theta_min 1.29
_cell_volume 1214.1(7)
_computing_cell_refinement 'SMART (Bruker, 2001)'
_computing_data_collection 'SMART (Bruker, 2001)'
_computing_data_reduction 'SAINT+ (Bruker, 1999)'
_computing_molecular_graphics 'PLATON (Spek, 2003)'
_computing_publication_material 'SHELXTL (1998)'
_computing_structure_refinement 'SHELXL-97 (Sheldrick, 2008)'
_computing_structure_solution 'SHELXS-97 (Sheldrick, 2008)'
_diffrn_ambient_temperature 296(2)
_diffrn_measured_fraction_theta_full 0.973
_diffrn_measured_fraction_theta_max 0.973
_diffrn_measurement_device_type 'CCD area detector'
_diffrn_measurement_method 'phi and omega scans'
_diffrn_radiation_monochromator graphite
_diffrn_radiation_source 'fine-focus sealed tube'
_diffrn_radiation_type MoK\a
_diffrn_radiation_wavelength 0.71073
_diffrn_reflns_av_R_equivalents 0.0774
_diffrn_reflns_av_sigmaI/netI 0.1075
_diffrn_reflns_limit_h_max 9
_diffrn_reflns_limit_h_min -9
_diffrn_reflns_limit_k_max 11
_diffrn_reflns_limit_k_min -10
_diffrn_reflns_limit_l_max 18
_diffrn_reflns_limit_l_min -19
_diffrn_reflns_number 12326
_diffrn_reflns_theta_full 25.14
_diffrn_reflns_theta_max 25.14
_diffrn_reflns_theta_min 1.29
_exptl_absorpt_coefficient_mu 0.947
_exptl_absorpt_correction_T_max 0.893
_exptl_absorpt_correction_T_min 0.843
_exptl_absorpt_correction_type multi-scan
_exptl_absorpt_process_details SADABS
_exptl_crystal_colour BLUE
_exptl_crystal_density_diffrn 1.455
_exptl_crystal_density_method 'not measured'
_exptl_crystal_description BLOCK
_exptl_crystal_F_000 554
_exptl_crystal_size_max 0.18
_exptl_crystal_size_mid 0.15
_exptl_crystal_size_min 0.12
_refine_diff_density_max 0.398
_refine_diff_density_min -0.584
_refine_diff_density_rms 0.101
_refine_ls_extinction_method none
_refine_ls_goodness_of_fit_ref 1.002
_refine_ls_hydrogen_treatment mixed
_refine_ls_matrix_type full
_refine_ls_number_parameters 316
_refine_ls_number_reflns 4214
_refine_ls_number_restraints 0
_refine_ls_restrained_S_all 1.002
_refine_ls_R_factor_all 0.1207
_refine_ls_R_factor_gt 0.0599
_refine_ls_shift/su_max 0.000
_refine_ls_shift/su_mean 0.000
_refine_ls_structure_factor_coef Fsqd
_refine_ls_weighting_details 'calc w=1/[\s^2^(Fo^2^)+(0.1000P)^2^+0.0000P] where P=(Fo^2^+2Fc^2^)/3'
_refine_ls_weighting_scheme calc
_refine_ls_wR_factor_gt 0.1374
_refine_ls_wR_factor_ref 0.1745
_reflns_number_gt 2723
_reflns_number_total 4214
_reflns_threshold_expression >2sigma(I)
_cod_data_source_file d2dt03023c2.cif
_cod_data_source_block Complex_1
_cod_depositor_comments
;
The following automatic conversions were performed:

data item '_symmetry_cell_setting' value 'Triclinic' was changed to
'triclinic' in accordance with the
/home/data/users/saulius/crontab/automatic-downloads/rss-feeds/RSC/lib/dictionaries/cif_core.dic
dictionary named 'cif_core.dic' version 2.4.2 last updated on
2011-04-26.

Automatic conversion script
Id: cif_fix_values 7556 2019-12-06 15:28:31Z antanas 
;
_cod_database_code 7711558

loop_
_symmetry_equiv_pos_as_xyz
'x, y, z'
'-x, -y, -z'

loop_
_atom_site_label
_atom_site_type_symbol
_atom_site_fract_x
_atom_site_fract_y
_atom_site_fract_z
_atom_site_U_iso_or_equiv
_atom_site_adp_type
_atom_site_occupancy
_atom_site_symmetry_multiplicity
_atom_site_calc_flag
_atom_site_refinement_flags
_atom_site_disorder_assembly
_atom_site_disorder_group
Cu1 Cu -0.04262(8) 0.43444(7) 0.92012(4) 0.0271(3) Uani 1 1 d . . .
N1 N -0.1288(5) 0.2890(5) 0.7983(2) 0.0302(11) Uani 1 1 d . . .
O1 O 0.1776(5) 0.5350(4) 0.9073(2) 0.0434(11) Uani 1 1 d . . .
C1 C -0.2111(7) 0.1549(6) 0.7994(3) 0.0331(14) Uani 1 1 d . . .
H1A H -0.2204 0.1275 0.8517 0.040 Uiso 1 1 calc R . .
O2 O 0.2520(5) 0.6424(4) 1.0429(2) 0.0402(10) Uani 1 1 d . . .
C2 C -0.2826(7) 0.0558(6) 0.7277(3) 0.0380(15) Uani 1 1 d . . .
H2A H -0.3386 -0.0371 0.7312 0.046 Uiso 1 1 calc R . .
N2 N 0.5217(6) 0.5832(6) 0.6547(3) 0.0524(15) Uani 1 1 d . . .
O3 O 0.9451(5) 0.7188(4) 1.0327(2) 0.0404(10) Uani 1 1 d . . .
N3 N -0.1784(6) 0.1934(5) 0.4973(2) 0.0334(12) Uani 1 1 d . . .
H3B H -0.2065 0.1027 0.5007 0.040 Uiso 1 1 calc R . .
C3 C -0.2703(7) 0.0954(6) 0.6497(3) 0.0375(15) Uani 1 1 d . . .
H3A H -0.3195 0.0301 0.6000 0.045 Uiso 1 1 calc R . .
O4 O 0.8690(5) 0.6068(4) 0.8981(2) 0.0403(10) Uani 1 1 d . . .
N4 N 0.1507(6) 0.2929(5) 0.4673(3) 0.0355(12) Uani 1 1 d . . .
H4A H 0.1789 0.3845 0.4659 0.043 Uiso 1 1 calc R . .
C4 C -0.1840(7) 0.2334(5) 0.6463(3) 0.0278(13) Uani 1 1 d . . .
O5 O -0.1344(6) 0.4235(4) 0.5680(2) 0.0508(12) Uani 1 1 d . . .
C5 C -0.1156(7) 0.3257(6) 0.7227(3) 0.0324(14) Uani 1 1 d . . .
H5A H -0.0571 0.4187 0.7213 0.039 Uiso 1 1 calc R . .
O6 O 0.2107(7) 0.1110(4) 0.5337(3) 0.0711(16) Uani 1 1 d . . .
C6 C -0.1639(7) 0.2915(6) 0.5663(3) 0.0319(13) Uani 1 1 d . . .
C7 C -0.1493(7) 0.2312(6) 0.4154(3) 0.0311(13) Uani 1 1 d . . .
H7A H -0.1473 0.3356 0.4175 0.037 Uiso 1 1 calc R . .
C8 C -0.2916(8) 0.1470(6) 0.3461(3) 0.0406(15) Uani 1 1 d . . .
H8A H -0.3948 0.1756 0.3559 0.049 Uiso 1 1 calc R . .
H8B H -0.3041 0.0435 0.3477 0.049 Uiso 1 1 calc R . .
C9 C -0.2599(8) 0.1755(8) 0.2587(3) 0.0510(18) Uani 1 1 d . . .
H9A H -0.3476 0.1131 0.2152 0.061 Uiso 1 1 calc R . .
H9B H -0.2640 0.2760 0.2543 0.061 Uiso 1 1 calc R . .
C10 C -0.0932(9) 0.1469(7) 0.2437(3) 0.0527(18) Uani 1 1 d . . .
H10A H -0.0743 0.1717 0.1895 0.063 Uiso 1 1 calc R . .
H10B H -0.0936 0.0439 0.2416 0.063 Uiso 1 1 calc R . .
C11 C 0.0482(8) 0.2358(7) 0.3136(3) 0.0427(16) Uani 1 1 d . . .
H11A H 0.1537 0.2127 0.3034 0.051 Uiso 1 1 calc R . .
H11B H 0.0545 0.3389 0.3129 0.051 Uiso 1 1 calc R . .
C12 C 0.0195(7) 0.2030(6) 0.3998(3) 0.0291(13) Uani 1 1 d . . .
H12A H 0.0210 0.1000 0.4012 0.035 Uiso 1 1 calc R . .
C13 C 0.2288(8) 0.2407(6) 0.5309(3) 0.0377(15) Uani 1 1 d . . .
C14 C 0.3438(7) 0.3484(6) 0.6010(3) 0.0348(14) Uani 1 1 d . . .
C15 C 0.3817(9) 0.3078(7) 0.6792(4) 0.0557(19) Uani 1 1 d . . .
H15A H 0.3322 0.2162 0.6882 0.067 Uiso 1 1 calc R . .
C16 C 0.5571(9) 0.5375(8) 0.7276(4) 0.060(2) Uani 1 1 d . . .
H16A H 0.6318 0.6018 0.7715 0.073 Uiso 1 1 calc R . .
C17 C 0.4917(9) 0.4025(8) 0.7432(4) 0.059(2) Uani 1 1 d . . .
H17A H 0.5214 0.3761 0.7957 0.071 Uiso 1 1 calc R . .
C18 C 0.4139(7) 0.4880(7) 0.5938(4) 0.0411(15) Uani 1 1 d . . .
H18A H 0.3836 0.5185 0.5426 0.049 Uiso 1 1 calc R . .
C19 C 0.2778(7) 0.6205(6) 0.9679(3) 0.0338(14) Uani 1 1 d . . .
C20 C 0.4365(7) 0.7046(7) 0.9483(3) 0.0409(15) Uani 1 1 d . . .
H20A H 0.4073 0.7768 0.9150 0.049 Uiso 1 1 calc R . .
H20B H 0.4845 0.6376 0.9134 0.049 Uiso 1 1 calc R . .
C21 C 0.5698(7) 0.7818(6) 1.0243(3) 0.0377(14) Uani 1 1 d . . .
H21A H 0.5168 0.8298 1.0664 0.045 Uiso 1 1 calc R . .
H21B H 0.6209 0.7095 1.0494 0.045 Uiso 1 1 calc R . .
C22 C 0.7054(7) 0.8937(6) 1.0033(4) 0.0402(15) Uani 1 1 d . . .
H22A H 0.7862 0.9353 1.0549 0.048 Uiso 1 1 calc R . .
H22B H 0.6554 0.9717 0.9848 0.048 Uiso 1 1 calc R . .
C23 C 0.7988(7) 0.8378(6) 0.9355(3) 0.0325(13) Uani 1 1 d . . .
H23A H 0.7218 0.8075 0.8817 0.039 Uiso 1 1 calc R . .
H23B H 0.8864 0.9167 0.9292 0.039 Uiso 1 1 calc R . .
C24 C 0.8757(6) 0.7110(6) 0.9569(3) 0.0320(13) Uani 1 1 d . . .

loop_
_atom_site_aniso_label
_atom_site_aniso_U_11
_atom_site_aniso_U_22
_atom_site_aniso_U_33
_atom_site_aniso_U_23
_atom_site_aniso_U_13
_atom_site_aniso_U_12
Cu1 0.0291(4) 0.0340(4) 0.0160(4) 0.0003(3) 0.0033(3) 0.0043(3)
N1 0.040(3) 0.031(3) 0.017(2) 0.0033(19) 0.003(2) 0.003(2)
O1 0.038(2) 0.057(3) 0.029(2) -0.0038(19) 0.0114(19) -0.003(2)
C1 0.041(3) 0.036(4) 0.022(3) 0.010(2) 0.006(2) 0.003(3)
O2 0.037(2) 0.054(3) 0.028(2) 0.0022(18) 0.0121(18) 0.002(2)
C2 0.055(4) 0.025(3) 0.028(3) 0.006(2) 0.007(3) -0.008(3)
N2 0.042(3) 0.049(3) 0.054(4) -0.006(3) -0.005(3) 0.000(3)
O3 0.048(3) 0.048(3) 0.022(2) 0.0021(17) -0.0058(18) 0.014(2)
N3 0.058(3) 0.020(2) 0.017(2) 0.0002(18) 0.004(2) -0.003(2)
C3 0.051(4) 0.028(3) 0.025(3) -0.004(2) 0.000(3) 0.000(3)
O4 0.055(3) 0.042(2) 0.023(2) 0.0014(18) -0.0017(18) 0.017(2)
N4 0.049(3) 0.023(2) 0.029(3) 0.005(2) -0.007(2) 0.003(2)
C4 0.039(3) 0.023(3) 0.019(3) 0.005(2) 0.003(2) 0.003(3)
O5 0.108(4) 0.019(2) 0.025(2) 0.0022(16) 0.010(2) 0.015(2)
C5 0.044(4) 0.029(3) 0.020(3) 0.003(2) 0.005(3) 0.000(3)
O6 0.129(5) 0.021(2) 0.045(3) 0.001(2) -0.028(3) 0.012(3)
C6 0.046(4) 0.028(3) 0.019(3) 0.003(2) 0.002(2) 0.006(3)
C7 0.049(4) 0.027(3) 0.016(3) 0.004(2) 0.003(2) 0.006(3)
C8 0.050(4) 0.038(4) 0.026(3) 0.002(3) -0.003(3) 0.001(3)
C9 0.065(5) 0.059(4) 0.022(3) 0.007(3) -0.004(3) 0.003(4)
C10 0.078(5) 0.054(4) 0.019(3) -0.004(3) 0.009(3) 0.001(4)
C11 0.053(4) 0.041(4) 0.030(3) -0.002(3) 0.014(3) 0.001(3)
C12 0.046(4) 0.018(3) 0.020(3) 0.003(2) 0.000(2) 0.003(3)
C13 0.056(4) 0.028(3) 0.028(3) 0.001(3) 0.004(3) 0.013(3)
C14 0.041(4) 0.032(3) 0.030(3) 0.001(2) 0.000(3) 0.014(3)
C15 0.083(5) 0.040(4) 0.042(4) 0.008(3) -0.005(4) 0.018(4)
C16 0.054(5) 0.061(5) 0.053(5) -0.015(4) -0.016(4) 0.016(4)
C17 0.079(5) 0.058(5) 0.033(4) -0.006(3) -0.014(3) 0.029(4)
C18 0.039(4) 0.045(4) 0.035(3) 0.002(3) -0.001(3) 0.008(3)
C19 0.033(3) 0.040(4) 0.035(3) 0.011(3) 0.013(3) 0.015(3)
C20 0.032(3) 0.058(4) 0.033(3) 0.009(3) 0.012(3) 0.004(3)
C21 0.033(3) 0.042(4) 0.039(3) 0.006(3) 0.010(3) 0.006(3)
C22 0.036(3) 0.034(3) 0.050(4) 0.005(3) 0.008(3) 0.008(3)
C23 0.031(3) 0.031(3) 0.038(3) 0.013(3) 0.007(3) 0.007(3)
C24 0.022(3) 0.038(4) 0.036(3) 0.006(3) 0.010(3) 0.002(3)

loop_
_atom_type_symbol
_atom_type_description
_atom_type_scat_dispersion_real
_atom_type_scat_dispersion_imag
_atom_type_scat_source
C C 0.0033 0.0016 'International Tables Vol C Tables 4.2.6.8 and 6.1.1.4'
H H 0.0000 0.0000 'International Tables Vol C Tables 4.2.6.8 and 6.1.1.4'
N N 0.0061 0.0033 'International Tables Vol C Tables 4.2.6.8 and 6.1.1.4'
O O 0.0106 0.0060 'International Tables Vol C Tables 4.2.6.8 and 6.1.1.4'
Cu Cu 0.3201 1.2651 'International Tables Vol C Tables 4.2.6.8 and 6.1.1.4'

loop_
_geom_angle_atom_site_label_1
_geom_angle_atom_site_label_2
_geom_angle_atom_site_label_3
_geom_angle
_geom_angle_site_symmetry_1
_geom_angle_site_symmetry_3
_geom_angle_publ_flag
O1 Cu1 O4 89.17(18) . 1_455 ?
O1 Cu1 O2 167.98(14) . 2_567 ?
O4 Cu1 O2 88.82(17) 1_455 2_567 ?
O1 Cu1 O3 90.95(17) . 2_667 ?
O4 Cu1 O3 167.98(14) 1_455 2_667 ?
O2 Cu1 O3 88.56(17) 2_567 2_667 ?
O1 Cu1 N1 101.73(16) . . ?
O4 Cu1 N1 101.77(16) 1_455 . ?
O2 Cu1 N1 90.28(16) 2_567 . ?
O3 Cu1 N1 89.97(16) 2_667 . ?
O1 Cu1 Cu1 85.76(11) . 2_567 ?
O4 Cu1 Cu1 86.19(11) 1_455 2_567 ?
O2 Cu1 Cu1 82.28(11) 2_567 2_567 ?
O3 Cu1 Cu1 81.83(11) 2_667 2_567 ?
N1 Cu1 Cu1 169.03(12) . 2_567 ?
C1 N1 C5 117.4(4) . . ?
C1 N1 Cu1 116.8(3) . . ?
C5 N1 Cu1 125.6(3) . . ?
C19 O1 Cu1 122.1(3) . . ?
N1 C1 C2 123.2(5) . . ?
C19 O2 Cu1 125.3(4) . 2_567 ?
C1 C2 C3 118.9(5) . . ?
C16 N2 C18 115.7(6) . . ?
C24 O3 Cu1 125.9(4) . 2_667 ?
C6 N3 C7 123.5(4) . . ?
C2 C3 C4 119.3(5) . . ?
C24 O4 Cu1 121.4(4) . 1_655 ?
C13 N4 C12 123.5(5) . . ?
C3 C4 C5 117.3(5) . . ?
C3 C4 C6 124.9(4) . . ?
C5 C4 C6 117.8(4) . . ?
N1 C5 C4 123.8(5) . . ?
O5 C6 N3 124.1(5) . . ?
O5 C6 C4 119.6(5) . . ?
N3 C6 C4 116.3(5) . . ?
N3 C7 C8 109.5(4) . . ?
N3 C7 C12 109.9(4) . . ?
C8 C7 C12 112.4(5) . . ?
C7 C8 C9 111.1(5) . . ?
C10 C9 C8 111.6(5) . . ?
C9 C10 C11 111.3(5) . . ?
C12 C11 C10 110.7(5) . . ?
N4 C12 C11 110.9(4) . . ?
N4 C12 C7 109.1(4) . . ?
C11 C12 C7 110.4(4) . . ?
O6 C13 N4 123.1(5) . . ?
O6 C13 C14 119.5(5) . . ?
N4 C13 C14 117.4(5) . . ?
C18 C14 C15 116.9(5) . . ?
C18 C14 C13 124.4(5) . . ?
C15 C14 C13 118.8(5) . . ?
C17 C15 C14 119.7(6) . . ?
N2 C16 C17 124.8(6) . . ?
C15 C17 C16 117.9(6) . . ?
N2 C18 C14 125.0(6) . . ?
O1 C19 O2 124.3(5) . . ?
O1 C19 C20 117.4(5) . . ?
O2 C19 C20 118.3(5) . . ?
C19 C20 C21 116.1(5) . . ?
C22 C21 C20 113.9(5) . . ?
C21 C22 C23 115.9(5) . . ?
C24 C23 C22 112.4(5) . . ?
O4 C24 O3 124.5(5) . . ?
O4 C24 C23 118.3(5) . . ?
O3 C24 C23 117.2(5) . . ?

loop_
_geom_bond_atom_site_label_1
_geom_bond_atom_site_label_2
_geom_bond_distance
_geom_bond_site_symmetry_2
_geom_bond_publ_flag
Cu1 O1 1.953(4) . ?
Cu1 O4 1.958(4) 1_455 ?
Cu1 O2 1.969(4) 2_567 ?
Cu1 O3 1.969(4) 2_667 ?
Cu1 N1 2.179(4) . ?
Cu1 Cu1 2.6379(14) 2_567 ?
N1 C1 1.331(6) . ?
N1 C5 1.334(6) . ?
O1 C19 1.260(6) . ?
C1 C2 1.365(7) . ?
O2 C19 1.261(6) . ?
O2 Cu1 1.969(4) 2_567 ?
C2 C3 1.381(7) . ?
N2 C16 1.323(8) . ?
N2 C18 1.330(7) . ?
O3 C24 1.258(6) . ?
O3 Cu1 1.969(4) 2_667 ?
N3 C6 1.325(7) . ?
N3 C7 1.467(6) . ?
C3 C4 1.383(7) . ?
O4 C24 1.259(6) . ?
O4 Cu1 1.958(4) 1_655 ?
N4 C13 1.332(7) . ?
N4 C12 1.461(6) . ?
C4 C5 1.386(7) . ?
C4 C6 1.497(7) . ?
O5 C6 1.224(6) . ?
O6 C13 1.218(6) . ?
C7 C8 1.510(7) . ?
C7 C12 1.520(8) . ?
C8 C9 1.532(8) . ?
C9 C10 1.501(9) . ?
C10 C11 1.525(8) . ?
C11 C12 1.516(7) . ?
C13 C14 1.491(7) . ?
C14 C18 1.371(8) . ?
C14 C15 1.383(8) . ?
C15 C17 1.363(8) . ?
C16 C17 1.368(10) . ?
C19 C20 1.510(7) . ?
C20 C21 1.517(7) . ?
C21 C22 1.511(8) . ?
C22 C23 1.527(8) . ?
C23 C24 1.514(7) . ?
